data_7134796
loop_
_publ_author_name
'Colliard, Ian'
'Stavila, Vitalie'
'Deblonde, Gauthier J.-P.'

_publ_section_title
;
 Isolation of a new polyoxometalate complex of plutonium.
;
_journal_issue 63
_journal_name_full 'Chemical communications (Cambridge, England)'
_journal_page_first 11858
_journal_page_last 11861
_journal_paper_doi 10.1039/d5cc03481g
_journal_volume 61
_journal_year 2025
_chemical_formula_moiety '2(O36 Pu W10), 18(Cs), 2(Cl), 11(O)'
_chemical_formula_sum 'Cl2 Cs18 O83 Pu2 W20'
_chemical_formula_weight 7952.28
_space_group_crystal_system triclinic
_space_group_IT_number 2
_space_group_name_Hall '-P 1'
_space_group_name_H-M_alt 'P -1'
_audit_creation_date 2025-06-16
_audit_creation_method
;
Olex2 1.5
(compiled 2025.05.31 svn.r86d253d1 for OlexSys, GUI svn.r7254)
;
_audit_update_record
;
2025-06-17 deposited with the CCDC.	2025-07-03 downloaded from the CCDC.
;
_cell_angle_alpha 100.8140(10)
_cell_angle_beta 102.4110(10)
_cell_angle_gamma 99.1050(10)
_cell_formula_units_Z 2
_cell_length_a 14.0250(2)
_cell_length_b 17.2738(2)
_cell_length_c 22.2406(3)
_cell_measurement_reflns_used 43846
_cell_measurement_temperature 298
_cell_measurement_theta_max 34.7650
_cell_measurement_theta_min 3.4290
_cell_volume 5056.81(12)
_computing_cell_refinement 'CrysAlisPro 1.171.40.84a (Rigaku OD, 2020)'
_computing_data_collection 'CrysAlisPro 1.171.40.84a (Rigaku OD, 2020)'
_computing_data_reduction 'CrysAlisPro 1.171.40.84a (Rigaku OD, 2020)'
_computing_molecular_graphics 'Olex2 1.5 (Dolomanov et al., 2009)'
_computing_publication_material 'Olex2 1.5 (Dolomanov et al., 2009)'
_computing_structure_refinement 'SHELXL 2019/3 (Sheldrick, 2015)'
_computing_structure_solution 'SHELXT  (Sheldrick, 2015)'
_diffrn_ambient_temperature 298.00
_diffrn_detector_area_resol_mean 5.8140
_diffrn_detector_type 'Pilatus 300K'
_diffrn_measured_fraction_theta_full 0.996
_diffrn_measured_fraction_theta_max 0.997
_diffrn_measurement_details
;
List of Runs (angles in degrees, time in seconds):

  # Type    Start    End  Width  t~exp~   \w     \q     \k     \f   Frames
#--------------------------------------------------------------------------
  1  \w    -10.00  34.00   0.50    1.28    --   12.09  85.00-128.00   88
  2  \w      7.00  84.00   0.50    1.28    --   12.09  57.00-120.00  154
  3  \w    -42.00  42.00   0.50    1.28    --   12.09 -85.00 112.00  168
  4  \w    -54.00 -17.00   0.50    1.28    --   12.09 -19.00 150.00   74
  5  \w    -11.00  48.00   0.50    1.28    --   12.09 -99.00   0.00  118
  6  \w    -15.00  14.00   0.50    1.28    --   12.09 -19.00-180.00   58
  7  \w    -42.00  30.00   0.50    1.28    --  -13.65  85.00-128.00  144
  8  \w    -32.00  63.00   0.50    1.28    --  -13.65  38.00 -60.00  190
  9  \w    -32.00  59.00   0.50    1.28    --  -13.65  57.00   0.00  182
 10  \w    -32.00  10.00   0.50    1.28    --  -13.65  38.00  90.00   84
 11  \w     30.00  56.00   0.50    1.28    --  -13.65  38.00  90.00   52
 12  \w    -41.00   5.00   0.50    1.28    --  -13.65 -85.00 112.00   92
 13  \w    -62.00 -37.00   0.50    1.28    --  -13.65 -57.00   0.00   50
 14  \w    -27.00  -2.00   0.50    1.28    --  -13.65 -57.00   0.00   50
 15  \w    -35.50 -12.00   0.50    1.28    --  -13.65 -57.00 -30.00   47
;
_diffrn_measurement_device 'four-circle diffractometer'
_diffrn_measurement_device_type 'ROD, Synergy Custom DW system, Pilatus 300K'
_diffrn_measurement_method '\w scans'
_diffrn_radiation_type MoK\a
_diffrn_radiation_wavelength 0.71073
_diffrn_reflns_av_R_equivalents 0.0783
_diffrn_reflns_av_unetI/netI 0.0491
_diffrn_reflns_Laue_measured_fraction_full 0.996
_diffrn_reflns_Laue_measured_fraction_max 0.997
_diffrn_reflns_limit_h_max 20
_diffrn_reflns_limit_h_min -20
_diffrn_reflns_limit_k_max 24
_diffrn_reflns_limit_k_min -24
_diffrn_reflns_limit_l_max 31
_diffrn_reflns_limit_l_min -31
_diffrn_reflns_number 130844
_diffrn_reflns_point_group_measured_fraction_full 0.996
_diffrn_reflns_point_group_measured_fraction_max 0.997
_diffrn_reflns_theta_full 25.242
_diffrn_reflns_theta_max 30.508
_diffrn_reflns_theta_min 3.289
_exptl_absorpt_coefficient_mu 30.458
_exptl_absorpt_correction_T_max 0.01625
_exptl_absorpt_correction_T_min 0.00304
_exptl_absorpt_correction_type sphere
_exptl_absorpt_process_details
;
CrysAlisPro 1.171.40.84a (Rigaku Oxford Diffraction, 2020)
Spherical absorption correction
using equivalent radius and absorption coefficient.
Empirical absorption correction using spherical harmonics,
implemented in SCALE3 ABSPACK scaling algorithm.
;
_exptl_crystal_colour 'clear light pink'
_exptl_crystal_colour_lustre clear
_exptl_crystal_colour_modifier light
_exptl_crystal_colour_primary pink
_exptl_crystal_density_diffrn 5.223
_exptl_crystal_description plate
_exptl_crystal_F_000 6712
_exptl_crystal_size_max 0.03
_exptl_crystal_size_mid 0.02
_exptl_crystal_size_min 0.01
_exptl_crystal_size_rad 0.400
_refine_diff_density_max 4.599
_refine_diff_density_min -1.794
_refine_diff_density_rms 0.592
_refine_ls_extinction_method none
_refine_ls_goodness_of_fit_ref 1.034
_refine_ls_hydrogen_treatment undef
_refine_ls_matrix_type full
_refine_ls_number_parameters 1126
_refine_ls_number_reflns 30799
_refine_ls_number_restraints 0
_refine_ls_restrained_S_all 1.034
_refine_ls_R_factor_all 0.0736
_refine_ls_R_factor_gt 0.0628
_refine_ls_shift/su_max 0.001
_refine_ls_shift/su_mean 0.000
_refine_ls_structure_factor_coef Fsqd
_refine_ls_weighting_details 'w=1/[\s^2^(Fo^2^)+(0.1190P)^2^+3.4989P] where P=(Fo^2^+2Fc^2^)/3'
_refine_ls_weighting_scheme calc
_refine_ls_wR_factor_gt 0.1735
_refine_ls_wR_factor_ref 0.1835
_reflns_Friedel_coverage 0.000
_reflns_number_gt 23866
_reflns_number_total 30799
_reflns_threshold_expression 'I > 2\s(I)'
_cod_data_source_file d5cc03481g2.cif
_cod_data_source_block cs-puw5
_cod_depositor_comments 'Adding full bibliography for 7134796.cif.'
_cod_database_code 7134796
_shelx_shelxl_version_number 2019/3
_chemical_oxdiff_formula 'Cs9 O40 W10 U'
_shelx_space_group_comment
;
The symmetry employed for this shelxl refinement is uniquely defined
by the following loop, which should always be used as a source of
symmetry information in preference to the above space-group names.
They are only intended as comments.
;
_shelx_estimated_absorpt_t_max 0.750
_shelx_estimated_absorpt_t_min 0.462
_olex2_refinement_description
;
;
_olex2_submission_special_instructions 'No special instructions were received'
_oxdiff_exptl_absorpt_empirical_details
;
Empirical correction (ABSPACK) includes:
- Absorption correction using spherical harmonics
- Frame scaling
- Detector area scaling
- B-factor correction
;
_oxdiff_exptl_absorpt_empirical_full_max 5.774
_oxdiff_exptl_absorpt_empirical_full_min 0.170

loop_
_space_group_symop_operation_xyz
'x, y, z'
'-x, -y, -z'

loop_
_atom_site_label
_atom_site_type_symbol
_atom_site_fract_x
_atom_site_fract_y
_atom_site_fract_z
_atom_site_U_iso_or_equiv
_atom_site_adp_type
_atom_site_occupancy
_atom_site_site_symmetry_order
_atom_site_calc_flag
_atom_site_refinement_flags_posn
_atom_site_refinement_flags_adp
_atom_site_refinement_flags_occupancy
_atom_site_disorder_assembly
_atom_site_disorder_group
Pu1 Pu 0.69203(3) 0.74777(2) 0.70904(2) 0.04415(9) Uani 1 1 d . . . . .
Pu2 Pu 0.31889(3) 0.25425(2) 0.78735(2) 0.04449(9) Uani 1 1 d . . . . .
W1 W 0.43481(3) 0.60500(3) 0.64832(2) 0.04477(9) Uani 1 1 d . . . . .
W2 W 0.51962(3) 0.86365(3) 0.62172(2) 0.04524(9) Uani 1 1 d . . . . .
W3 W 0.43655(3) 0.78497(3) 0.72828(2) 0.04512(9) Uani 1 1 d . . . . .
W4 W 0.57749(3) 0.39499(3) 0.85455(2) 0.04577(9) Uani 1 1 d . . . . .
W5 W 0.57702(3) 0.21598(3) 0.77330(2) 0.04615(9) Uani 1 1 d . . . . .
W6 W 0.48687(3) 0.31326(3) 0.95558(2) 0.04604(9) Uani 1 1 d . . . . .
W7 W 0.30904(3) 0.72512(3) 0.57776(2) 0.04717(10) Uani 1 1 d . . . . .
W8 W 0.51628(3) 0.68388(3) 0.54314(2) 0.04510(9) Uani 1 1 d . . . . .
W9 W 0.85204(4) 0.70554(3) 0.85621(2) 0.04717(10) Uani 1 1 d . . . . .
W10 W 0.16393(4) 0.29973(3) 0.63925(2) 0.04871(10) Uani 1 1 d . . . . .
W11 W 0.90490(4) 0.88882(3) 0.83644(2) 0.04897(10) Uani 1 1 d . . . . .
W12 W 0.10503(4) 0.36763(3) 0.76955(2) 0.04917(10) Uani 1 1 d . . . . .
W13 W 0.48533(4) 0.13468(3) 0.87568(2) 0.04657(9) Uani 1 1 d . . . . .
W14 W 0.90621(3) 0.63450(3) 0.72487(2) 0.04759(10) Uani 1 1 d . . . . .
W15 W 0.95983(4) 0.81761(3) 0.70414(2) 0.04967(10) Uani 1 1 d . . . . .
W16 W 0.10923(4) 0.11561(3) 0.65602(2) 0.05020(10) Uani 1 1 d . . . . .
W17 W -0.06119(4) 0.22866(3) 0.65559(2) 0.05225(11) Uani 1 1 d . . . . .
W18 W 1.07510(4) 0.77552(3) 0.83597(2) 0.05095(10) Uani 1 1 d . . . . .
W19 W 0.04906(4) 0.18320(3) 0.78710(2) 0.05121(10) Uani 1 1 d . . . . .
W20 W 0.69684(3) 0.27193(3) 0.92559(2) 0.04930(10) Uani 1 1 d . . . . .
Cs1 Cs 0.47608(7) 0.35477(5) 0.66180(4) 0.05919(18) Uani 1 1 d . . . . .
Cs2 Cs 0.54455(7) 0.65039(5) 0.84163(4) 0.05954(18) Uani 1 1 d . . . . .
Cs3 Cs 0.63819(7) 0.96971(5) 0.83252(4) 0.06236(18) Uani 1 1 d . . . . .
Cs4 Cs 0.37255(7) 1.02887(5) 0.67043(4) 0.06228(18) Uani 1 1 d . . . . .
Cs5 Cs 0.42715(7) 0.87501(6) 0.94161(4) 0.06278(19) Uani 1 1 d . . . . .
Cs6 Cs 0.34683(7) 0.49119(5) 0.92111(4) 0.0651(2) Uani 1 1 d . . . . .
Cs7 Cs 0.66359(8) 0.51163(5) 0.57421(4) 0.0673(2) Uani 1 1 d . . . . .
Cs8 Cs 0.41923(8) 0.87305(6) 0.44094(4) 0.0649(2) Uani 1 1 d . . . . .
Cs9 Cs 1.19499(8) 1.00332(6) 0.81994(5) 0.0730(2) Uani 1 1 d . . . . .
Cs10 Cs 0.81328(9) 1.00144(6) 0.67821(5) 0.0767(3) Uani 1 1 d . . . . .
Cs11 Cs 0.95672(9) 0.42847(6) 0.57202(5) 0.0775(3) Uani 1 1 d . . . . .
Cs12 Cs 0.19360(8) 0.59151(7) 0.72807(6) 0.0761(2) Uani 1 1 d . . . . .
Cs13 Cs 1.10203(10) 0.86563(6) 0.52219(5) 0.0775(3) Uani 1 1 d . . . . .
Cs14 Cs 1.06226(9) 0.57971(6) 0.91745(6) 0.0824(3) Uani 1 1 d . . . . .
Cs15 Cs 1.09416(10) 0.87091(6) 1.01438(5) 0.0772(3) Uani 1 1 d . . . . .
Cs16 Cs 0.81870(9) 0.41020(8) 0.76422(6) 0.0854(3) Uani 1 1 d . . . . .
Cs17 Cs 0.77634(10) 0.78201(8) 0.52928(5) 0.0911(4) Uani 1 1 d . . . . .
Cs18 Cs 0.78707(10) 0.75846(9) 1.03533(5) 0.0925(4) Uani 1 1 d . . . . .
Cl1 Cl 0.7021(4) 0.9879(3) 0.5000(2) 0.0831(11) Uani 1 1 d . . . . .
Cl2 Cl 0.7015(4) 0.9904(3) 1.0024(2) 0.0820(11) Uani 1 1 d . . . . .
O1 O 0.5401(6) 0.2657(4) 0.8691(3) 0.0417(14) Uani 1 1 d . . . . .
O2 O 0.9118(5) 0.7618(5) 0.7825(4) 0.0459(15) Uani 1 1 d . . . . .
O3 O 0.4677(6) 0.7330(4) 0.6315(3) 0.0425(14) Uani 1 1 d . . . . .
O4 O 0.3721(7) 0.8292(6) 0.5768(4) 0.0575(19) Uani 1 1 d . . . . .
O5 O 0.1002(5) 0.2415(4) 0.7106(3) 0.0428(14) Uani 1 1 d . . . . .
O6 O 1.0007(7) 0.7287(5) 0.8873(4) 0.0543(18) Uani 1 1 d . . . . .
O7 O 0.4683(7) 0.8805(5) 0.6962(4) 0.0524(17) Uani 1 1 d . . . . .
O8 O 0.3093(6) 0.7669(5) 0.6647(4) 0.0509(17) Uani 1 1 d . . . . .
O9 O 0.0148(8) 0.2773(5) 0.6063(4) 0.061(2) Uani 1 1 d . . . . .
O10 O 0.7028(7) 0.2319(5) 0.8398(4) 0.0529(17) Uani 1 1 d . . . . .
O11 O 0.6394(6) 0.8558(5) 0.6655(4) 0.0477(15) Uani 1 1 d . . . . .
O12 O 0.6322(7) 0.1675(6) 0.9240(4) 0.0546(18) Uani 1 1 d . . . . .
O13 O 0.7326(7) 0.7033(5) 0.8039(4) 0.0513(17) Uani 1 1 d . . . . .
O14 O 0.6323(7) 0.3130(6) 0.9905(4) 0.0561(19) Uani 1 1 d . . . . .
O15 O 0.2340(6) 0.1402(5) 0.7070(4) 0.0509(17) Uani 1 1 d . . . . .
O16 O 0.3688(6) 0.3015(5) 0.8989(4) 0.0471(15) Uani 1 1 d . . . . .
O17 O 1.0437(7) 0.8760(5) 0.8707(4) 0.0563(19) Uani 1 1 d . . . . .
O18 O 0.3698(7) 0.6827(5) 0.5115(4) 0.0548(18) Uani 1 1 d . . . . .
O19 O 0.3053(6) 0.6221(5) 0.5997(4) 0.0531(18) Uani 1 1 d . . . . .
O20 O 0.2823(7) 0.3012(5) 0.6927(4) 0.0509(17) Uani 1 1 d . . . . .
O21 O 0.9572(7) 0.7039(5) 0.6747(4) 0.0538(18) Uani 1 1 d . . . . .
O22 O 1.0468(7) 0.6721(5) 0.7827(4) 0.0551(18) Uani 1 1 d . . . . .
O23 O 0.5407(6) 0.4124(5) 0.9348(4) 0.0488(16) Uani 1 1 d . . . . .
O24 O -0.0289(7) 0.1284(5) 0.6194(4) 0.060(2) Uani 1 1 d . . . . .
O25 O 0.6375(6) 0.6970(5) 0.5972(4) 0.0463(15) Uani 1 1 d . . . . .
O26 O 0.6134(7) 0.3313(5) 0.7837(4) 0.0531(18) Uani 1 1 d . . . . .
O27 O 0.7038(6) 0.3755(5) 0.9059(4) 0.0557(19) Uani 1 1 d . . . . .
O28 O 0.4489(6) 0.3722(5) 0.8105(4) 0.0473(15) Uani 1 1 d . . . . .
O29 O 0.7802(6) 0.6414(5) 0.6903(4) 0.0485(16) Uani 1 1 d . . . . .
O30 O 0.4040(7) 0.6694(5) 0.7198(4) 0.0504(17) Uani 1 1 d . . . . .
O31 O 0.5410(7) 0.1189(5) 0.8023(4) 0.0539(18) Uani 1 1 d . . . . .
O32 O -0.0758(7) 0.1831(6) 0.7250(4) 0.0579(19) Uani 1 1 d . . . . .
O33 O 0.5337(7) 0.7960(5) 0.5446(4) 0.0502(17) Uani 1 1 d . . . . .
O34 O 0.7793(6) 0.8636(5) 0.7866(4) 0.0491(16) Uani 1 1 d . . . . .
O35 O 0.4670(7) 0.1999(5) 0.9520(4) 0.0513(17) Uani 1 1 d . . . . .
O36 O 0.2303(6) 0.3609(5) 0.8055(4) 0.0485(16) Uani 1 1 d . . . . .
O37 O 0.4479(6) 0.2172(5) 0.7401(4) 0.0481(15) Uani 1 1 d . . . . .
O38 O 0.0539(7) 0.0915(5) 0.7260(4) 0.0567(19) Uani 1 1 d . . . . .
O39 O 0.5670(6) 0.7856(5) 0.7586(4) 0.0453(14) Uani 1 1 d . . . . .
O40 O 0.8676(7) 0.8203(5) 0.8908(4) 0.0548(19) Uani 1 1 d . . . . .
O41 O -0.0330(7) 0.3319(6) 0.7099(4) 0.059(2) Uani 1 1 d . . . . .
O42 O 0.9565(7) 0.9102(5) 0.7652(4) 0.0525(17) Uani 1 1 d . . . . .
O43 O 0.8718(7) 0.6111(5) 0.8006(4) 0.0530(17) Uani 1 1 d . . . . .
O44 O 0.1818(6) 0.2001(5) 0.8215(4) 0.0454(15) Uani 1 1 d . . . . .
O45 O 0.5636(6) 0.6289(5) 0.6892(3) 0.0458(15) Uani 1 1 d . . . . .
O46 O 1.0884(7) 0.8192(6) 0.7639(4) 0.059(2) Uani 1 1 d . . . . .
O47 O 0.0500(8) 0.2967(6) 0.8183(4) 0.058(2) Uani 1 1 d . . . . .
O48 O 0.3673(6) 0.1439(5) 0.8289(4) 0.0492(16) Uani 1 1 d . . . . .
O49 O 0.1493(8) 0.1852(5) 0.6037(4) 0.057(2) Uani 1 1 d . . . . .
O50 O 0.8259(6) 0.8005(5) 0.6710(4) 0.0509(16) Uani 1 1 d . . . . .
O51 O 0.1422(7) 0.3921(5) 0.6954(4) 0.0544(18) Uani 1 1 d . . . . .
O52 O 0.4664(6) 0.5859(5) 0.5669(4) 0.0492(16) Uani 1 1 d . . . . .
O53 O 0.5383(8) 0.9601(5) 0.6086(5) 0.061(2) Uani 1 1 d . . . . .
O54 O 0.5350(8) 0.6418(6) 0.4705(4) 0.060(2) Uani 1 1 d . . . . .
O55 O 0.9167(9) 0.5410(6) 0.6854(5) 0.067(2) Uani 1 1 d . . . . .
O56 O 0.4616(9) 0.0376(6) 0.8867(5) 0.064(2) Uani 1 1 d . . . . .
O57 O 0.9126(8) 0.9833(6) 0.8827(5) 0.068(2) Uani 1 1 d . . . . .
O58 O 0.1847(6) 0.7149(6) 0.5374(4) 0.059(2) Uani 1 1 d . . . . .
O59 O 0.4024(8) 0.8234(6) 0.7963(4) 0.060(2) Uani 1 1 d . . . . .
O60 O 0.1966(9) 0.3438(6) 0.5806(4) 0.066(3) Uani 1 1 d . . . . .
O61 O 0.3931(7) 0.5080(5) 0.6551(5) 0.060(2) Uani 1 1 d . . . . .
O62 O 0.1058(8) 0.0229(5) 0.6099(5) 0.066(2) Uani 1 1 d . . . . .
O63 O 0.8206(9) 0.6620(6) 0.9156(4) 0.065(2) Uani 1 1 d . . . . .
O64 O -0.1841(8) 0.2188(7) 0.6125(5) 0.073(3) Uani 1 1 d . . . . .
O65 O 1.1983(7) 0.7848(7) 0.8765(5) 0.067(2) Uani 1 1 d . . . . .
O66 O 1.0079(8) 0.8559(7) 0.6475(5) 0.067(2) Uani 1 1 d . . . . .
O67 O 0.6158(7) 0.1797(6) 0.7077(4) 0.061(2) Uani 1 1 d . . . . .
O68 O 0.4636(8) 0.3528(7) 1.0275(4) 0.063(2) Uani 1 1 d . . . . .
O69 O -0.0016(8) 0.1427(7) 0.8422(5) 0.075(3) Uani 1 1 d . . . . .
O70 O 0.0940(9) 0.4607(6) 0.8086(5) 0.068(2) Uani 1 1 d . . . . .
O71 O 0.8202(7) 0.2797(7) 0.9680(5) 0.065(2) Uani 1 1 d . . . . .
O72 O 0.6224(8) 0.4922(5) 0.8498(5) 0.063(2) Uani 1 1 d . . . . .
O73 O 0.2189(9) 0.9018(7) 0.6843(6) 0.078(3) Uani 1 1 d . . . . .
O74 O 0.3668(10) 0.5028(6) 0.7777(6) 0.073(3) Uani 1 1 d . . . . .
O75 O 0.6479(10) 0.5015(7) 0.7269(6) 0.076(3) Uani 1 1 d . . . . .
O76 O 0.7910(9) 1.0965(8) 0.8177(7) 0.087(4) Uani 1 1 d . . . . .
O77 O 0.3019(15) 0.6611(10) 0.8839(5) 0.112(6) Uani 1 1 d . . . . .
O78 O 0.7075(16) 0.3408(10) 0.6122(6) 0.118(7) Uani 1 1 d . . . . .
O79 O 0.6303(13) 0.8207(8) 0.4080(7) 0.100(5) Uani 1 1 d . . . . .
O80 O 1.0528(12) 0.6197(8) 0.5929(7) 0.117(5) Uani 1 1 d . . . . .
O81 O 0.8974(16) 0.9279(12) 1.0439(10) 0.144(8) Uani 1 1 d . . . . .
O82 O 0.9065(16) 0.9418(13) 0.5415(11) 0.146(8) Uani 1 1 d . . . . .
O83 O 0.6647(12) 0.8217(8) 0.9185(7) 0.093(4) Uani 1 1 d . . . . .

loop_
_atom_site_aniso_label
_atom_site_aniso_U_11
_atom_site_aniso_U_22
_atom_site_aniso_U_33
_atom_site_aniso_U_23
_atom_site_aniso_U_13
_atom_site_aniso_U_12
Pu1 0.04129(19) 0.04396(19) 0.04507(17) 0.00950(13) 0.00833(14) 0.00699(14)
Pu2 0.04151(19) 0.04441(19) 0.04560(17) 0.00995(14) 0.00835(14) 0.00736(14)
W1 0.0422(2) 0.0424(2) 0.04748(19) 0.01085(15) 0.00907(15) 0.00458(15)
W2 0.0444(2) 0.0430(2) 0.0486(2) 0.01325(15) 0.01001(16) 0.00882(16)
W3 0.0434(2) 0.0474(2) 0.04366(18) 0.00894(15) 0.01119(15) 0.00848(16)
W4 0.0426(2) 0.0430(2) 0.0497(2) 0.01098(15) 0.00993(16) 0.00501(15)
W5 0.0443(2) 0.0492(2) 0.04492(19) 0.00963(15) 0.01153(15) 0.01049(16)
W6 0.0464(2) 0.0496(2) 0.04108(18) 0.00932(15) 0.00946(15) 0.01058(17)
W7 0.0403(2) 0.0499(2) 0.0479(2) 0.00967(16) 0.00611(15) 0.00840(16)
W8 0.0452(2) 0.0488(2) 0.04039(18) 0.00938(15) 0.00930(15) 0.01000(16)
W9 0.0474(2) 0.0475(2) 0.04438(19) 0.01017(15) 0.00757(16) 0.00931(17)
W10 0.0491(2) 0.0478(2) 0.0465(2) 0.01151(16) 0.00660(16) 0.00883(17)
W11 0.0448(2) 0.0422(2) 0.0530(2) 0.00514(16) 0.00396(16) 0.00759(16)
W12 0.0458(2) 0.0447(2) 0.0536(2) 0.00634(16) 0.00862(17) 0.01055(17)
W13 0.0472(2) 0.0438(2) 0.0488(2) 0.01352(15) 0.00949(16) 0.00998(16)
W14 0.0449(2) 0.0448(2) 0.0505(2) 0.00613(16) 0.00994(16) 0.01055(16)
W15 0.0415(2) 0.0519(2) 0.0551(2) 0.01567(17) 0.01080(17) 0.00625(17)
W16 0.0468(2) 0.0422(2) 0.0542(2) 0.00524(16) 0.00321(17) 0.00784(17)
W17 0.0426(2) 0.0491(2) 0.0590(2) 0.01080(18) 0.00176(17) 0.00882(17)
W18 0.0415(2) 0.0494(2) 0.0565(2) 0.01003(17) 0.00294(17) 0.00896(17)
W19 0.0414(2) 0.0538(2) 0.0571(2) 0.01687(18) 0.00912(17) 0.00564(17)
W20 0.0418(2) 0.0527(2) 0.0493(2) 0.00912(16) 0.00462(16) 0.01038(17)
Cs1 0.0650(5) 0.0647(4) 0.0518(3) 0.0196(3) 0.0177(3) 0.0131(3)
Cs2 0.0654(5) 0.0658(4) 0.0517(3) 0.0200(3) 0.0181(3) 0.0134(4)
Cs3 0.0578(4) 0.0546(4) 0.0724(5) 0.0080(3) 0.0169(4) 0.0121(3)
Cs4 0.0592(5) 0.0556(4) 0.0711(5) 0.0095(3) 0.0170(4) 0.0145(3)
Cs5 0.0687(5) 0.0637(4) 0.0549(4) 0.0150(3) 0.0110(3) 0.0154(4)
Cs6 0.0642(5) 0.0538(4) 0.0676(4) 0.0036(3) 0.0058(4) 0.0114(3)
Cs7 0.0639(5) 0.0544(4) 0.0716(5) 0.0004(3) 0.0034(4) 0.0129(4)
Cs8 0.0728(5) 0.0666(5) 0.0566(4) 0.0158(3) 0.0139(4) 0.0193(4)
Cs9 0.0679(6) 0.0607(5) 0.0830(6) 0.0158(4) 0.0147(4) -0.0013(4)
Cs10 0.0706(6) 0.0608(5) 0.0887(6) 0.0159(4) 0.0105(5) -0.0009(4)
Cs11 0.0837(7) 0.0613(5) 0.0770(5) 0.0045(4) 0.0033(5) 0.0214(5)
Cs12 0.0562(5) 0.0807(6) 0.0910(6) 0.0114(5) 0.0240(4) 0.0156(4)
Cs13 0.1037(8) 0.0597(5) 0.0661(5) 0.0065(4) 0.0199(5) 0.0202(5)
Cs14 0.0809(7) 0.0622(5) 0.0901(6) 0.0012(4) 0.0012(5) 0.0219(5)
Cs15 0.0943(8) 0.0646(5) 0.0670(5) 0.0047(4) 0.0163(5) 0.0181(5)
Cs16 0.0593(5) 0.0972(8) 0.0955(7) 0.0069(6) 0.0229(5) 0.0177(5)
Cs17 0.0864(7) 0.1117(8) 0.0585(5) 0.0053(5) 0.0242(5) -0.0192(6)
Cs18 0.0805(7) 0.1188(9) 0.0615(5) -0.0010(5) 0.0273(5) -0.0150(6)
Cl1 0.084(3) 0.076(2) 0.088(3) 0.0090(19) 0.025(2) 0.019(2)
Cl2 0.081(3) 0.074(2) 0.088(3) 0.0078(19) 0.020(2) 0.019(2)
O1 0.040(3) 0.047(4) 0.044(3) 0.013(3) 0.018(3) 0.013(3)
O2 0.033(3) 0.051(4) 0.052(4) 0.013(3) 0.007(3) 0.007(3)
O3 0.041(4) 0.047(4) 0.044(3) 0.011(3) 0.018(3) 0.011(3)
O4 0.060(5) 0.057(5) 0.058(4) 0.016(4) 0.015(4) 0.017(4)
O5 0.038(3) 0.041(3) 0.047(3) 0.008(3) 0.009(3) 0.005(3)
O6 0.061(5) 0.053(4) 0.041(3) 0.008(3) 0.002(3) 0.005(4)
O7 0.054(5) 0.050(4) 0.051(4) 0.008(3) 0.011(3) 0.011(3)
O8 0.049(4) 0.059(5) 0.048(4) 0.014(3) 0.012(3) 0.017(4)
O9 0.068(6) 0.052(4) 0.050(4) 0.012(3) -0.010(4) 0.013(4)
O10 0.047(4) 0.057(5) 0.061(4) 0.016(3) 0.020(3) 0.017(3)
O11 0.039(4) 0.049(4) 0.058(4) 0.015(3) 0.014(3) 0.014(3)
O12 0.049(5) 0.061(5) 0.053(4) 0.019(3) 0.006(3) 0.012(4)
O13 0.056(5) 0.052(4) 0.042(3) 0.011(3) 0.005(3) 0.011(3)
O14 0.045(4) 0.059(5) 0.058(4) 0.011(4) 0.004(3) 0.007(4)
O15 0.048(4) 0.045(4) 0.053(4) 0.006(3) 0.008(3) 0.003(3)
O16 0.048(4) 0.044(4) 0.047(3) 0.007(3) 0.009(3) 0.010(3)
O17 0.050(5) 0.051(4) 0.060(4) 0.011(3) 0.001(3) 0.007(3)
O18 0.051(5) 0.055(5) 0.050(4) 0.012(3) 0.000(3) 0.005(4)
O19 0.040(4) 0.049(4) 0.060(4) 0.006(3) 0.003(3) 0.001(3)
O20 0.052(5) 0.049(4) 0.051(4) 0.012(3) 0.012(3) 0.010(3)
O21 0.062(5) 0.055(4) 0.049(4) 0.013(3) 0.023(4) 0.010(4)
O22 0.045(4) 0.052(4) 0.069(5) 0.014(4) 0.014(4) 0.014(3)
O23 0.044(4) 0.054(4) 0.045(3) 0.010(3) 0.007(3) 0.008(3)
O24 0.051(5) 0.050(4) 0.068(5) 0.011(4) -0.004(4) 0.011(4)
O25 0.043(4) 0.045(4) 0.049(4) 0.011(3) 0.010(3) 0.008(3)
O26 0.057(5) 0.049(4) 0.052(4) 0.012(3) 0.014(3) 0.007(3)
O27 0.041(4) 0.051(4) 0.071(5) 0.008(4) 0.014(4) 0.002(3)
O28 0.044(4) 0.048(4) 0.050(4) 0.012(3) 0.009(3) 0.011(3)
O29 0.040(4) 0.048(4) 0.054(4) 0.006(3) 0.009(3) 0.006(3)
O30 0.052(4) 0.050(4) 0.049(4) 0.014(3) 0.010(3) 0.011(3)
O31 0.054(5) 0.053(4) 0.053(4) 0.017(3) 0.009(3) 0.011(4)
O32 0.050(5) 0.057(5) 0.063(5) 0.015(4) 0.010(4) 0.005(4)
O33 0.050(4) 0.055(4) 0.044(3) 0.018(3) 0.004(3) 0.008(3)
O34 0.042(4) 0.050(4) 0.050(4) 0.007(3) 0.006(3) 0.008(3)
O35 0.051(4) 0.057(4) 0.050(4) 0.019(3) 0.013(3) 0.013(4)
O36 0.037(4) 0.049(4) 0.053(4) 0.004(3) 0.008(3) 0.002(3)
O37 0.045(4) 0.047(4) 0.047(3) 0.009(3) 0.004(3) 0.007(3)
O38 0.049(5) 0.050(4) 0.071(5) 0.024(4) 0.006(4) 0.007(3)
O39 0.039(4) 0.044(4) 0.049(3) 0.009(3) 0.005(3) 0.007(3)
O40 0.065(5) 0.042(4) 0.049(4) 0.003(3) 0.008(3) 0.006(3)
O41 0.056(5) 0.055(5) 0.061(5) 0.007(4) 0.007(4) 0.013(4)
O42 0.048(4) 0.044(4) 0.064(5) 0.016(3) 0.009(3) 0.007(3)
O43 0.049(4) 0.057(4) 0.051(4) 0.011(3) 0.009(3) 0.011(3)
O44 0.034(3) 0.048(4) 0.056(4) 0.017(3) 0.013(3) 0.005(3)
O45 0.041(4) 0.046(4) 0.047(3) 0.013(3) 0.005(3) 0.003(3)
O46 0.040(4) 0.059(5) 0.070(5) 0.016(4) 0.004(4) 0.001(3)
O47 0.061(5) 0.054(4) 0.055(4) 0.007(3) 0.016(4) 0.006(4)
O48 0.045(4) 0.047(4) 0.057(4) 0.015(3) 0.011(3) 0.010(3)
O49 0.067(6) 0.045(4) 0.051(4) 0.005(3) 0.010(4) 0.006(4)
O50 0.045(4) 0.054(4) 0.054(4) 0.018(3) 0.009(3) 0.008(3)
O51 0.058(5) 0.048(4) 0.058(4) 0.017(3) 0.012(4) 0.010(4)
O52 0.050(4) 0.045(4) 0.047(4) 0.007(3) 0.010(3) 0.003(3)
O53 0.068(6) 0.048(4) 0.078(6) 0.029(4) 0.022(5) 0.017(4)
O54 0.070(6) 0.069(5) 0.040(4) 0.007(3) 0.010(3) 0.024(5)
O55 0.079(7) 0.047(4) 0.073(6) 0.005(4) 0.026(5) 0.013(4)
O56 0.074(6) 0.054(5) 0.075(6) 0.028(4) 0.025(5) 0.020(4)
O57 0.064(6) 0.048(5) 0.082(6) 0.000(4) 0.006(5) 0.016(4)
O58 0.030(4) 0.083(6) 0.061(5) 0.019(4) 0.006(3) 0.011(4)
O59 0.062(6) 0.066(5) 0.054(4) 0.009(4) 0.017(4) 0.018(4)
O60 0.082(7) 0.060(5) 0.046(4) 0.019(4) 0.004(4) -0.004(5)
O61 0.052(5) 0.051(4) 0.070(5) 0.021(4) 0.006(4) -0.004(4)
O62 0.073(6) 0.040(4) 0.071(5) 0.002(4) 0.003(5) 0.010(4)
O63 0.081(7) 0.063(5) 0.045(4) 0.012(4) 0.009(4) 0.008(5)
O64 0.048(5) 0.065(6) 0.088(7) 0.015(5) -0.012(4) 0.005(4)
O65 0.043(5) 0.075(6) 0.070(5) 0.011(4) -0.006(4) 0.010(4)
O66 0.060(6) 0.077(6) 0.067(5) 0.025(4) 0.027(4) 0.001(5)
O67 0.058(5) 0.077(6) 0.049(4) 0.007(4) 0.019(4) 0.020(4)
O68 0.073(6) 0.079(6) 0.039(4) 0.009(4) 0.014(4) 0.023(5)
O69 0.056(6) 0.083(7) 0.087(7) 0.033(5) 0.025(5) -0.006(5)
O70 0.076(7) 0.054(5) 0.075(6) 0.008(4) 0.021(5) 0.026(5)
O71 0.042(5) 0.076(6) 0.070(5) 0.015(4) -0.004(4) 0.017(4)
O72 0.055(5) 0.048(4) 0.083(6) 0.020(4) 0.018(4) 0.001(4)
O73 0.053(6) 0.076(7) 0.109(9) 0.031(6) 0.017(6) 0.021(5)
O74 0.085(8) 0.053(5) 0.085(7) 0.026(5) 0.021(6) 0.013(5)
O75 0.077(7) 0.064(6) 0.093(7) 0.036(5) 0.021(6) 0.012(5)
O76 0.055(6) 0.075(7) 0.136(11) 0.031(7) 0.021(7) 0.025(5)
O77 0.172(16) 0.104(10) 0.052(5) -0.003(6) -0.006(7) 0.077(11)
O78 0.180(18) 0.104(10) 0.065(7) 0.001(6) -0.005(8) 0.087(12)
O79 0.140(14) 0.069(7) 0.096(9) 0.006(6) 0.059(9) 0.009(8)
O80 0.118(12) 0.098(9) 0.139(12) 0.009(8) 0.078(10) -0.011(8)
O81 0.127(16) 0.108(12) 0.139(15) -0.003(10) -0.053(12) 0.017(11)
O82 0.114(15) 0.129(14) 0.151(16) 0.049(12) -0.044(12) -0.013(12)
O83 0.114(11) 0.073(7) 0.093(8) 0.007(6) 0.041(8) 0.020(7)

loop_
_atom_type_symbol
_atom_type_description
_atom_type_scat_dispersion_real
_atom_type_scat_dispersion_imag
_atom_type_scat_source
Cl Cl 0.1484 0.1585 'International Tables Vol C Tables 4.2.6.8 and 6.1.1.4'
Cs Cs -0.3680 2.1192 'International Tables Vol C Tables 4.2.6.8 and 6.1.1.4'
O O 0.0106 0.0060 'International Tables Vol C Tables 4.2.6.8 and 6.1.1.4'
Pu Pu -9.4100 4.3056 'International Tables Vol C Tables 4.2.6.8 and 6.1.1.4'
W W -0.8490 6.8722 'International Tables Vol C Tables 4.2.6.8 and 6.1.1.4'

loop_
_geom_angle_atom_site_label_1
_geom_angle_atom_site_label_2
_geom_angle_atom_site_label_3
_geom_angle
_geom_angle_site_symmetry_1
_geom_angle_site_symmetry_3
_geom_angle_publ_flag
O11 Pu1 O45 115.0(3) . . ?
O13 Pu1 O11 143.7(3) . . ?
O13 Pu1 O25 140.9(3) . . ?
O13 Pu1 O29 72.4(3) . . ?
O13 Pu1 O39 78.6(3) . . ?
O13 Pu1 O45 77.8(3) . . ?
O25 Pu1 O11 73.6(3) . . ?
O25 Pu1 O29 76.6(3) . . ?
O25 Pu1 O45 72.6(3) . . ?
O29 Pu1 O11 141.7(3) . . ?
O29 Pu1 O45 77.4(3) . . ?
O34 Pu1 O11 76.4(3) . . ?
O34 Pu1 O13 74.8(3) . . ?
O34 Pu1 O25 142.1(3) . . ?
O34 Pu1 O29 116.6(3) . . ?
O34 Pu1 O39 77.3(3) . . ?
O34 Pu1 O45 142.7(3) . . ?
O34 Pu1 O50 74.8(3) . . ?
O39 Pu1 O11 73.9(3) . . ?
O39 Pu1 O25 115.1(3) . . ?
O39 Pu1 O29 142.1(3) . . ?
O39 Pu1 O45 72.9(3) . . ?
O50 Pu1 O11 75.6(3) . . ?
O50 Pu1 O13 116.8(3) . . ?
O50 Pu1 O25 75.6(3) . . ?
O50 Pu1 O29 74.1(3) . . ?
O50 Pu1 O39 142.5(3) . . ?
O50 Pu1 O45 141.3(3) . . ?
O15 Pu2 O16 142.3(3) . . ?
O15 Pu2 O20 74.2(3) . . ?
O15 Pu2 O28 142.0(3) . . ?
O15 Pu2 O36 116.5(3) . . ?
O15 Pu2 O37 77.1(3) . . ?
O15 Pu2 O48 76.1(3) . . ?
O16 Pu2 O20 141.4(3) . . ?
O16 Pu2 O28 72.9(3) . . ?
O16 Pu2 O36 77.0(3) . . ?
O16 Pu2 O37 114.8(3) . . ?
O16 Pu2 O48 73.9(3) . . ?
O20 Pu2 O28 78.1(3) . . ?
O20 Pu2 O36 72.3(3) . . ?
O20 Pu2 O37 78.9(3) . . ?
O20 Pu2 O48 143.2(3) . . ?
O28 Pu2 O36 77.9(3) . . ?
O37 Pu2 O28 72.5(3) . . ?
O37 Pu2 O36 142.1(3) . . ?
O37 Pu2 O48 73.6(3) . . ?
O44 Pu2 O15 75.0(3) . . ?
O44 Pu2 O16 75.8(3) . . ?
O44 Pu2 O20 116.4(3) . . ?
O44 Pu2 O28 141.8(3) . . ?
O44 Pu2 O36 74.2(3) . . ?
O44 Pu2 O37 142.3(3) . . ?
O44 Pu2 O48 75.5(3) . . ?
O48 Pu2 O28 115.1(3) . . ?
O48 Pu2 O36 142.1(3) . . ?
O3 W1 W8 44.63(15) . . ?
O19 W1 W8 81.5(3) . . ?
O19 W1 O3 74.0(3) . . ?
O30 W1 W8 122.2(2) . . ?
O30 W1 O3 77.5(3) . . ?
O30 W1 O19 84.2(4) . . ?
O30 W1 O52 154.6(4) . . ?
O45 W1 W8 83.3(2) . . ?
O45 W1 O3 83.7(3) . . ?
O45 W1 O19 157.7(4) . . ?
O45 W1 O30 90.2(4) . . ?
O45 W1 O52 91.7(4) . . ?
O52 W1 W8 33.3(2) . . ?
O52 W1 O3 77.5(3) . . ?
O52 W1 O19 84.5(4) . . ?
O61 W1 W8 135.3(3) . . ?
O61 W1 O3 171.9(4) . . ?
O61 W1 O19 97.9(4) . . ?
O61 W1 O30 102.1(4) . . ?
O61 W1 O45 104.4(4) . . ?
O61 W1 O52 102.0(4) . . ?
O4 W2 O3 73.2(3) . . ?
O7 W2 O3 77.3(3) . . ?
O7 W2 O4 82.5(4) . . ?
O7 W2 O33 152.3(4) . . ?
O11 W2 O3 84.9(3) . . ?
O11 W2 O4 158.1(4) . . ?
O11 W2 O7 93.1(4) . . ?
O11 W2 O33 91.9(4) . . ?
O33 W2 O3 76.0(3) . . ?
O33 W2 O4 82.7(4) . . ?
O53 W2 O3 170.8(4) . . ?
O53 W2 O4 97.6(4) . . ?
O53 W2 O7 101.2(4) . . ?
O53 W2 O11 104.3(5) . . ?
O53 W2 O33 104.0(4) . . ?
O7 W3 O3 77.0(3) . . ?
O7 W3 O8 83.3(4) . . ?
O8 W3 O3 74.1(3) . . ?
O30 W3 O3 76.7(3) . . ?
O30 W3 O7 153.2(3) . . ?
O30 W3 O8 84.5(4) . . ?
O39 W3 O3 83.2(3) . . ?
O39 W3 O7 91.9(4) . . ?
O39 W3 O8 157.3(3) . . ?
O39 W3 O30 90.2(4) . . ?
O59 W3 O3 174.7(4) . . ?
O59 W3 O7 102.3(4) . . ?
O59 W3 O8 100.7(4) . . ?
O59 W3 O30 103.4(4) . . ?
O59 W3 O39 102.1(4) . . ?
O23 W4 O1 77.3(3) . . ?
O23 W4 O26 154.4(4) . . ?
O23 W4 O27 84.0(4) . . ?
O26 W4 O1 77.7(3) . . ?
O26 W4 O27 84.0(4) . . ?
O27 W4 O1 73.8(3) . . ?
O28 W4 O1 83.6(3) . . ?
O28 W4 O23 91.9(3) . . ?
O28 W4 O26 90.6(4) . . ?
O28 W4 O27 157.3(4) . . ?
O72 W4 O1 171.9(4) . . ?
O72 W4 O23 102.2(4) . . ?
O72 W4 O26 101.8(4) . . ?
O72 W4 O27 98.1(4) . . ?
O72 W4 O28 104.6(4) . . ?
O10 W5 O1 74.2(3) . . ?
O26 W5 O1 77.3(3) . . ?
O26 W5 O10 84.0(4) . . ?
O26 W5 O31 154.0(4) . . ?
O31 W5 O1 77.3(3) . . ?
O31 W5 O10 83.5(4) . . ?
O37 W5 O1 83.4(3) . . ?
O37 W5 O10 157.6(3) . . ?
O37 W5 O26 90.6(4) . . ?
O37 W5 O31 92.3(4) . . ?
O67 W5 O1 174.2(4) . . ?
O67 W5 O10 100.0(4) . . ?
O67 W5 O26 102.6(4) . . ?
O67 W5 O31 102.0(5) . . ?
O67 W5 O37 102.4(4) . . ?
O14 W6 O1 75.7(3) . . ?
O16 W6 O1 84.2(3) . . ?
O16 W6 O14 159.9(3) . . ?
O16 W6 O23 91.9(4) . . ?
O16 W6 O35 92.2(4) . . ?
O23 W6 O1 78.5(3) . . ?
O23 W6 O14 83.4(4) . . ?
O35 W6 O1 77.7(3) . . ?
O35 W6 O14 84.4(4) . . ?
O35 W6 O23 155.3(3) . . ?
O68 W6 O1 172.0(4) . . ?
O68 W6 O14 96.4(4) . . ?
O68 W6 O16 103.6(4) . . ?
O68 W6 O23 99.5(4) . . ?
O68 W6 O35 103.1(4) . . ?
O4 W7 O3 77.5(3) . . ?
O4 W7 O8 87.8(4) . . ?
O4 W7 O18 88.4(4) . . ?
O4 W7 O19 154.0(4) . . ?
O8 W7 O3 76.4(3) . . ?
O8 W7 O18 153.7(4) . . ?
O18 W7 O3 77.3(3) . . ?
O19 W7 O3 76.5(3) . . ?
O19 W7 O8 85.9(4) . . ?
O19 W7 O18 86.2(4) . . ?
O58 W7 O3 177.3(4) . . ?
O58 W7 O4 105.1(5) . . ?
O58 W7 O8 103.0(4) . . ?
O58 W7 O18 103.2(4) . . ?
O58 W7 O19 100.9(4) . . ?
O3 W8 W1 45.33(18) . . ?
O18 W8 W1 81.5(3) . . ?
O18 W8 O3 75.4(3) . . ?
O25 W8 W1 83.9(2) . . ?
O25 W8 O3 84.8(3) . . ?
O25 W8 O18 160.2(3) . . ?
O25 W8 O33 92.5(4) . . ?
O25 W8 O52 91.8(4) . . ?
O33 W8 W1 123.4(2) . . ?
O33 W8 O3 78.1(3) . . ?
O33 W8 O18 84.5(4) . . ?
O33 W8 O52 155.3(4) . . ?
O52 W8 W1 33.3(2) . . ?
O52 W8 O3 78.2(3) . . ?
O52 W8 O18 83.3(4) . . ?
O54 W8 W1 132.4(4) . . ?
O54 W8 O3 171.7(4) . . ?
O54 W8 O18 96.5(4) . . ?
O54 W8 O25 103.2(4) . . ?
O54 W8 O33 103.5(4) . . ?
O54 W8 O52 99.1(4) . . ?
O6 W9 O2 74.4(3) . . ?
O13 W9 O2 82.4(3) . . ?
O13 W9 O6 156.8(4) . . ?
O13 W9 O40 90.7(4) . . ?
O13 W9 O43 92.2(4) . . ?
O40 W9 O2 77.6(3) . . ?
O40 W9 O6 83.8(4) . . ?
O40 W9 O43 155.3(4) . . ?
O43 W9 O2 78.5(3) . . ?
O43 W9 O6 84.0(4) . . ?
O63 W9 O2 173.5(4) . . ?
O63 W9 O6 99.2(4) . . ?
O63 W9 O13 104.0(5) . . ?
O63 W9 O40 103.3(4) . . ?
O63 W9 O43 99.8(4) . . ?
O9 W10 O5 74.1(3) . . ?
O20 W10 O5 82.8(3) . . ?
O20 W10 O9 156.9(4) . . ?
O20 W10 O49 90.5(4) . . ?
O20 W10 O51 92.1(4) . . ?
O49 W10 O5 77.5(3) . . ?
O49 W10 O9 84.3(4) . . ?
O51 W10 O5 77.9(3) . . ?
O51 W10 O9 83.6(4) . . ?
O51 W10 O49 154.8(4) . . ?
O60 W10 O5 172.7(4) . . ?
O60 W10 O9 98.6(5) . . ?
O60 W10 O20 104.5(5) . . ?
O60 W10 O49 102.8(4) . . ?
O60 W10 O51 100.8(4) . . ?
O17 W11 O2 75.1(3) . . ?
O34 W11 O2 82.8(3) . . ?
O34 W11 O17 157.9(4) . . ?
O34 W11 O40 91.4(4) . . ?
O34 W11 O42 90.1(4) . . ?
O40 W11 O2 77.1(3) . . ?
O40 W11 O17 85.3(4) . . ?
O40 W11 O42 153.2(3) . . ?
O42 W11 O2 76.5(3) . . ?
O42 W11 O17 83.3(4) . . ?
O57 W11 O2 173.4(4) . . ?
O57 W11 O17 98.4(4) . . ?
O57 W11 O34 103.7(4) . . ?
O57 W11 O40 101.0(5) . . ?
O57 W11 O42 104.6(5) . . ?
O36 W12 O5 83.2(3) . . ?
O36 W12 O41 157.2(4) . . ?
O36 W12 O47 91.5(4) . . ?
O36 W12 O51 92.1(4) . . ?
O41 W12 O5 74.1(3) . . ?
O47 W12 O5 77.7(3) . . ?
O47 W12 O41 84.0(4) . . ?
O51 W12 O5 77.8(3) . . ?
O51 W12 O41 83.0(4) . . ?
O51 W12 O47 154.6(4) . . ?
O70 W12 O5 173.1(4) . . ?
O70 W12 O36 103.7(5) . . ?
O70 W12 O41 99.0(5) . . ?
O70 W12 O47 101.8(5) . . ?
O70 W12 O51 101.8(5) . . ?
O12 W13 O1 73.4(3) . . ?
O31 W13 O1 77.8(3) . . ?
O31 W13 O12 83.0(4) . . ?
O35 W13 O1 76.1(3) . . ?
O35 W13 O12 82.9(4) . . ?
O35 W13 O31 152.9(4) . . ?
O48 W13 O1 84.8(3) . . ?
O48 W13 O12 158.2(4) . . ?
O48 W13 O31 92.2(4) . . ?
O48 W13 O35 92.4(4) . . ?
O56 W13 O1 171.8(4) . . ?
O56 W13 O12 98.4(5) . . ?
O56 W13 O31 101.4(4) . . ?
O56 W13 O35 103.4(4) . . ?
O56 W13 O48 103.4(5) . . ?
O21 W14 O2 77.2(3) . . ?
O21 W14 O22 83.8(4) . . ?
O21 W14 O43 154.7(4) . . ?
O22 W14 O2 74.2(3) . . ?
O29 W14 O2 82.5(3) . . ?
O29 W14 O21 90.8(4) . . ?
O29 W14 O22 156.7(3) . . ?
O29 W14 O43 92.2(4) . . ?
O43 W14 O2 78.3(3) . . ?
O43 W14 O22 83.6(4) . . ?
O55 W14 O2 173.4(4) . . ?
O55 W14 O21 101.5(4) . . ?
O55 W14 O22 99.3(5) . . ?
O55 W14 O29 104.0(5) . . ?
O55 W14 O43 102.2(4) . . ?
O21 W15 O2 77.1(3) . . ?
O21 W15 O46 85.1(4) . . ?
O42 W15 O2 77.5(3) . . ?
O42 W15 O21 154.1(3) . . ?
O42 W15 O46 84.1(4) . . ?
O46 W15 O2 76.1(3) . . ?
O50 W15 O2 83.0(3) . . ?
O50 W15 O21 90.5(4) . . ?
O50 W15 O42 91.2(4) . . ?
O50 W15 O46 159.2(4) . . ?
O66 W15 O2 173.8(4) . . ?
O66 W15 O21 100.0(4) . . ?
O66 W15 O42 104.9(5) . . ?
O66 W15 O46 98.3(5) . . ?
O66 W15 O50 102.6(5) . . ?
O15 W16 O5 83.1(3) . . ?
O15 W16 O24 158.5(4) . . ?
O15 W16 O38 90.6(4) . . ?
O15 W16 O49 91.0(4) . . ?
O24 W16 O5 75.4(3) . . ?
O38 W16 O5 76.7(3) . . ?
O38 W16 O24 83.7(4) . . ?
O49 W16 O5 77.3(3) . . ?
O49 W16 O24 85.2(4) . . ?
O49 W16 O38 153.6(4) . . ?
O62 W16 O5 174.3(4) . . ?
O62 W16 O15 102.3(5) . . ?
O62 W16 O24 99.2(5) . . ?
O62 W16 O38 104.8(5) . . ?
O62 W16 O49 100.6(4) . . ?
O9 W17 O5 76.3(3) . . ?
O9 W17 O24 86.8(4) . . ?
O24 W17 O5 77.4(3) . . ?
O32 W17 O5 77.2(3) . . ?
O32 W17 O9 153.5(4) . . ?
O32 W17 O24 86.5(4) . . ?
O41 W17 O5 77.1(3) . . ?
O41 W17 O9 86.2(4) . . ?
O41 W17 O24 154.4(4) . . ?
O41 W17 O32 88.8(4) . . ?
O64 W17 O5 179.2(5) . . ?
O64 W17 O9 102.9(5) . . ?
O64 W17 O24 102.2(5) . . ?
O64 W17 O32 103.6(5) . . ?
O64 W17 O41 103.3(5) . . ?
O6 W18 O2 76.0(3) . . ?
O6 W18 O17 86.9(4) . . ?
O6 W18 O46 153.8(4) . . ?
O17 W18 O2 77.1(3) . . ?
O17 W18 O46 86.6(4) . . ?
O22 W18 O2 77.4(3) . . ?
O22 W18 O6 86.9(4) . . ?
O22 W18 O17 154.5(4) . . ?
O22 W18 O46 88.1(4) . . ?
O46 W18 O2 77.7(3) . . ?
O65 W18 O2 179.4(4) . . ?
O65 W18 O6 103.6(5) . . ?
O65 W18 O17 103.3(5) . . ?
O65 W18 O22 102.2(5) . . ?
O65 W18 O46 102.7(5) . . ?
O32 W19 O5 74.8(3) . . ?
O38 W19 O5 77.9(3) . . ?
O38 W19 O32 83.6(4) . . ?
O38 W19 O47 155.0(4) . . ?
O44 W19 O5 83.0(3) . . ?
O44 W19 O32 157.8(4) . . ?
O44 W19 O38 91.3(4) . . ?
O44 W19 O47 90.8(4) . . ?
O47 W19 O5 77.6(3) . . ?
O47 W19 O32 85.1(4) . . ?
O69 W19 O5 173.8(5) . . ?
O69 W19 O32 99.6(5) . . ?
O69 W19 O38 104.2(5) . . ?
O69 W19 O44 102.7(5) . . ?
O69 W19 O47 99.6(5) . . ?
O10 W20 O1 77.2(3) . . ?
O10 W20 O14 154.4(4) . . ?
O12 W20 O1 77.8(3) . . ?
O12 W20 O10 87.8(4) . . ?
O12 W20 O14 88.4(4) . . ?
O12 W20 O27 154.4(4) . . ?
O14 W20 O1 77.3(3) . . ?
O27 W20 O1 76.6(3) . . ?
O27 W20 O10 86.5(4) . . ?
O27 W20 O14 86.1(4) . . ?
O71 W20 O1 177.8(4) . . ?
O71 W20 O10 101.9(4) . . ?
O71 W20 O12 104.3(5) . . ?
O71 W20 O14 103.5(4) . . ?
O71 W20 O27 101.3(5) . . ?
W4 O1 W5 89.5(2) . . ?
W4 O1 W13 173.5(4) . . ?
W6 O1 W4 90.1(2) . . ?
W6 O1 W5 173.6(4) . . ?
W6 O1 W13 90.4(2) . . ?
W13 O1 W5 89.3(2) . . ?
W20 O1 W4 93.4(3) . . ?
W20 O1 W5 92.5(2) . . ?
W20 O1 W6 93.9(3) . . ?
W20 O1 W13 93.0(3) . . ?
W9 O2 W11 90.1(3) . . ?
W9 O2 W14 89.6(3) . . ?
W9 O2 W15 175.8(4) . . ?
W9 O2 W18 92.9(3) . . ?
W14 O2 W11 175.7(4) . . ?
W14 O2 W15 90.3(3) . . ?
W15 O2 W11 89.7(3) . . ?
W18 O2 W11 91.9(3) . . ?
W18 O2 W14 92.4(3) . . ?
W18 O2 W15 91.4(3) . . ?
W1 O3 W2 173.3(4) . . ?
W1 O3 W3 89.8(2) . . ?
W2 O3 W3 89.4(2) . . ?
W7 O3 W1 93.7(3) . . ?
W7 O3 W2 93.0(3) . . ?
W7 O3 W3 92.6(2) . . ?
W7 O3 W8 93.8(3) . . ?
W8 O3 W1 90.0(2) . . ?
W8 O3 W2 90.0(2) . . ?
W8 O3 W3 173.5(4) . . ?
W7 O4 W2 116.3(5) . . ?
W10 O5 W12 89.7(3) . . ?
W10 O5 W16 90.0(2) . . ?
W10 O5 W19 175.3(4) . . ?
W12 O5 W16 175.1(4) . . ?
W12 O5 W19 90.3(2) . . ?
W17 O5 W10 93.1(3) . . ?
W17 O5 W12 92.7(3) . . ?
W17 O5 W16 92.2(3) . . ?
W17 O5 W19 91.5(3) . . ?
W19 O5 W16 89.6(3) . . ?
W18 O6 W9 116.7(4) . . ?
W2 O7 W3 115.2(4) . . ?
W7 O8 W3 116.9(4) . . ?
W17 O9 W10 116.4(4) . . ?
W20 O10 W5 116.2(4) . . ?
W2 O11 Pu1 130.7(4) . . ?
W20 O12 W13 115.7(4) . . ?
W9 O13 Pu1 131.3(4) . . ?
W20 O14 W6 113.1(4) . . ?
W16 O15 Pu2 131.3(4) . . ?
W6 O16 Pu2 131.7(4) . . ?
W18 O17 W11 115.9(4) . . ?
W7 O18 W8 113.4(4) . . ?
W7 O19 W1 115.8(4) . . ?
W10 O20 Pu2 131.0(4) . . ?
W14 O21 W15 115.0(4) . . ?
W18 O22 W14 116.0(4) . . ?
W6 O23 W4 113.2(4) . . ?
W17 O24 W16 115.1(4) . . ?
W8 O25 Pu1 130.7(4) . . ?
W5 O26 W4 114.8(4) . . ?
W20 O27 W4 116.2(4) . . ?
W4 O28 Pu2 132.2(4) . . ?
W14 O29 Pu1 131.0(4) . . ?
W1 O30 W3 115.3(4) . . ?
W5 O31 W13 114.5(4) . . ?
W17 O32 W19 116.5(5) . . ?
W8 O33 W2 114.9(4) . . ?
W11 O34 Pu1 131.4(4) . . ?
W6 O35 W13 114.8(4) . . ?
W12 O36 Pu2 130.7(4) . . ?
W5 O37 Pu2 132.3(4) . . ?
W19 O38 W16 115.2(4) . . ?
W3 O39 Pu1 132.7(4) . . ?
W11 O40 W9 114.7(4) . . ?
W17 O41 W12 116.2(5) . . ?
W15 O42 W11 115.8(4) . . ?
W14 O43 W9 112.9(4) . . ?
W19 O44 Pu2 131.5(4) . . ?
W1 O45 Pu1 132.3(4) . . ?
W18 O46 W15 114.7(4) . . ?
W19 O47 W12 113.9(4) . . ?
W13 O48 Pu2 130.8(4) . . ?
W16 O49 W10 114.7(4) . . ?
W15 O50 Pu1 130.7(4) . . ?
W12 O51 W10 113.7(4) . . ?
W1 O52 W8 113.4(4) . . ?

loop_
_geom_bond_atom_site_label_1
_geom_bond_atom_site_label_2
_geom_bond_distance
_geom_bond_site_symmetry_2
_geom_bond_publ_flag
Pu1 O11 2.403(8) . ?
Pu1 O13 2.366(8) . ?
Pu1 O25 2.386(8) . ?
Pu1 O29 2.394(8) . ?
Pu1 O34 2.345(8) . ?
Pu1 O39 2.375(8) . ?
Pu1 O45 2.409(8) . ?
Pu1 O50 2.345(8) . ?
Pu2 O15 2.348(8) . ?
Pu2 O16 2.373(7) . ?
Pu2 O20 2.379(8) . ?
Pu2 O28 2.401(8) . ?
Pu2 O36 2.401(8) . ?
Pu2 O37 2.392(8) . ?
Pu2 O44 2.340(7) . ?
Pu2 O48 2.397(8) . ?
W1 W8 3.2384(6) . ?
W1 O3 2.303(7) . ?
W1 O19 2.001(9) . ?
W1 O30 1.934(8) . ?
W1 O45 1.783(8) . ?
W1 O52 1.936(8) . ?
W1 O61 1.730(9) . ?
W2 O3 2.324(7) . ?
W2 O4 2.032(10) . ?
W2 O7 1.935(8) . ?
W2 O11 1.791(8) . ?
W2 O33 1.953(8) . ?
W2 O53 1.734(9) . ?
W3 O3 2.332(6) . ?
W3 O7 1.943(9) . ?
W3 O8 1.964(9) . ?
W3 O30 1.939(8) . ?
W3 O39 1.806(8) . ?
W3 O59 1.731(8) . ?
W4 O1 2.310(7) . ?
W4 O23 1.946(8) . ?
W4 O26 1.953(8) . ?
W4 O27 2.005(9) . ?
W4 O28 1.800(8) . ?
W4 O72 1.729(9) . ?
W5 O1 2.340(6) . ?
W5 O10 1.986(9) . ?
W5 O26 1.933(9) . ?
W5 O31 1.940(9) . ?
W5 O37 1.808(8) . ?
W5 O67 1.710(8) . ?
W6 O1 2.269(6) . ?
W6 O14 2.021(9) . ?
W6 O16 1.809(8) . ?
W6 O23 1.937(9) . ?
W6 O35 1.917(9) . ?
W6 O68 1.737(8) . ?
W7 O3 2.257(8) . ?
W7 O4 1.881(10) . ?
W7 O8 1.932(8) . ?
W7 O18 1.942(9) . ?
W7 O19 1.926(9) . ?
W7 O58 1.746(8) . ?
W8 O3 2.275(6) . ?
W8 O18 2.019(9) . ?
W8 O25 1.812(8) . ?
W8 O33 1.906(8) . ?
W8 O52 1.938(8) . ?
W8 O54 1.736(8) . ?
W9 O2 2.295(8) . ?
W9 O6 1.999(10) . ?
W9 O13 1.812(9) . ?
W9 O40 1.946(8) . ?
W9 O43 1.950(8) . ?
W9 O63 1.737(9) . ?
W10 O5 2.292(7) . ?
W10 O9 2.010(10) . ?
W10 O20 1.816(9) . ?
W10 O49 1.949(8) . ?
W10 O51 1.941(9) . ?
W10 O60 1.736(9) . ?
W11 O2 2.322(8) . ?
W11 O17 1.995(9) . ?
W11 O34 1.805(8) . ?
W11 O40 1.936(9) . ?
W11 O42 1.948(9) . ?
W11 O57 1.732(9) . ?
W12 O5 2.305(7) . ?
W12 O36 1.798(8) . ?
W12 O41 2.024(10) . ?
W12 O47 1.957(9) . ?
W12 O51 1.932(8) . ?
W12 O70 1.724(9) . ?
W13 O1 2.315(7) . ?
W13 O12 2.042(9) . ?
W13 O31 1.948(9) . ?
W13 O35 1.943(8) . ?
W13 O48 1.804(8) . ?
W13 O56 1.731(9) . ?
W14 O2 2.309(8) . ?
W14 O21 1.941(8) . ?
W14 O22 2.038(9) . ?
W14 O29 1.802(8) . ?
W14 O43 1.943(8) . ?
W14 O55 1.732(9) . ?
W15 O2 2.312(8) . ?
W15 O21 1.942(9) . ?
W15 O42 1.909(9) . ?
W15 O46 1.990(9) . ?
W15 O50 1.818(9) . ?
W15 O66 1.737(9) . ?
W16 O5 2.320(7) . ?
W16 O15 1.806(9) . ?
W16 O24 1.997(9) . ?
W16 O38 1.964(9) . ?
W16 O49 1.925(9) . ?
W16 O62 1.720(9) . ?
W17 O5 2.285(7) . ?
W17 O9 1.898(10) . ?
W17 O24 1.933(9) . ?
W17 O32 1.892(9) . ?
W17 O41 1.887(9) . ?
W17 O64 1.748(10) . ?
W18 O2 2.296(7) . ?
W18 O6 1.908(9) . ?
W18 O17 1.920(9) . ?
W18 O22 1.879(9) . ?
W18 O46 1.926(9) . ?
W18 O65 1.736(9) . ?
W19 O5 2.315(7) . ?
W19 O32 1.983(10) . ?
W19 O38 1.904(9) . ?
W19 O44 1.807(8) . ?
W19 O47 1.950(9) . ?
W19 O69 1.741(9) . ?
W20 O1 2.261(8) . ?
W20 O10 1.928(8) . ?
W20 O12 1.877(9) . ?
W20 O14 1.946(9) . ?
W20 O27 1.913(9) . ?
W20 O71 1.755(9) . ?

loop_
_geom_torsion_atom_site_label_1
_geom_torsion_atom_site_label_2
_geom_torsion_atom_site_label_3
_geom_torsion_atom_site_label_4
_geom_torsion
_geom_torsion_site_symmetry_1
_geom_torsion_site_symmetry_2
_geom_torsion_site_symmetry_3
_geom_torsion_site_symmetry_4
_geom_torsion_publ_flag
W1 W8 O25 Pu1 -46.4(4) . . . . ?
W8 W1 O45 Pu1 45.2(4) . . . . ?
O1 W4 O28 Pu2 0.1(5) . . . . ?
O1 W5 O37 Pu2 -1.0(5) . . . . ?
O1 W6 O16 Pu2 0.5(5) . . . . ?
O1 W13 O48 Pu2 0.0(5) . . . . ?
O1 W20 O12 W13 0.7(4) . . . . ?
O2 W9 O13 Pu1 -1.3(5) . . . . ?
O2 W11 O34 Pu1 0.3(5) . . . . ?
O2 W14 O29 Pu1 1.0(5) . . . . ?
O2 W15 O50 Pu1 1.7(5) . . . . ?
O2 W18 O22 W14 0.3(4) . . . . ?
O3 W1 O45 Pu1 0.3(5) . . . . ?
O3 W2 O11 Pu1 -1.1(5) . . . . ?
O3 W3 O39 Pu1 0.5(5) . . . . ?
O3 W7 O4 W2 -0.6(4) . . . . ?
O3 W8 O25 Pu1 -0.9(5) . . . . ?
O4 W2 O11 Pu1 -1.7(12) . . . . ?
O5 W10 O20 Pu2 1.2(5) . . . . ?
O5 W12 O36 Pu2 -1.7(5) . . . . ?
O5 W16 O15 Pu2 0.7(5) . . . . ?
O5 W17 O9 W10 -0.2(4) . . . . ?
O5 W17 O32 W19 0.9(4) . . . . ?
O5 W17 O41 W12 -1.0(4) . . . . ?
O5 W19 O44 Pu2 -1.7(5) . . . . ?
O6 W9 O13 Pu1 0.4(13) . . . . ?
O6 W18 O22 W14 76.7(5) . . . . ?
O7 W2 O11 Pu1 75.8(5) . . . . ?
O7 W3 O39 Pu1 -76.1(5) . . . . ?
O8 W3 O39 Pu1 1.0(13) . . . . ?
O8 W7 O4 W2 76.0(5) . . . . ?
O9 W10 O20 Pu2 0.3(12) . . . . ?
O9 W17 O32 W19 3.1(12) . . . . ?
O9 W17 O41 W12 -77.8(5) . . . . ?
O10 W5 O37 Pu2 -2.4(13) . . . . ?
O10 W20 O12 W13 -76.6(5) . . . . ?
O12 W13 O48 Pu2 -1.0(13) . . . . ?
O14 W6 O16 Pu2 2.8(14) . . . . ?
O14 W20 O12 W13 78.1(5) . . . . ?
O17 W11 O34 Pu1 4.4(13) . . . . ?
O17 W18 O22 W14 0.6(12) . . . . ?
O18 W7 O4 W2 -77.9(5) . . . . ?
O18 W8 O25 Pu1 -3.7(14) . . . . ?
O19 W1 O45 Pu1 -2.1(12) . . . . ?
O19 W7 O4 W2 0.1(11) . . . . ?
O21 W14 O29 Pu1 -75.9(5) . . . . ?
O21 W15 O50 Pu1 78.6(6) . . . . ?
O22 W14 O29 Pu1 0.1(13) . . . . ?
O23 W4 O28 Pu2 -76.9(5) . . . . ?
O23 W6 O16 Pu2 78.8(5) . . . . ?
O24 W16 O15 Pu2 -1.6(14) . . . . ?
O24 W17 O9 W10 -78.0(5) . . . . ?
O24 W17 O32 W19 78.7(5) . . . . ?
O24 W17 O41 W12 -3.3(13) . . . . ?
O26 W4 O28 Pu2 77.7(5) . . . . ?
O26 W5 O37 Pu2 -78.2(5) . . . . ?
O27 W4 O28 Pu2 2.0(12) . . . . ?
O27 W20 O12 W13 0.5(12) . . . . ?
O30 W1 O45 Pu1 -77.1(5) . . . . ?
O30 W3 O39 Pu1 77.1(5) . . . . ?
O31 W5 O37 Pu2 75.9(6) . . . . ?
O31 W13 O48 Pu2 -77.5(5) . . . . ?
O32 W17 O9 W10 -2.5(12) . . . . ?
O32 W17 O41 W12 76.1(5) . . . . ?
O32 W19 O44 Pu2 -0.3(13) . . . . ?
O33 W2 O11 Pu1 -76.9(5) . . . . ?
O33 W8 O25 Pu1 76.9(5) . . . . ?
O35 W6 O16 Pu2 -76.9(5) . . . . ?
O35 W13 O48 Pu2 75.8(5) . . . . ?
O38 W16 O15 Pu2 -75.8(6) . . . . ?
O38 W19 O44 Pu2 76.0(5) . . . . ?
O40 W9 O13 Pu1 76.1(6) . . . . ?
O40 W11 O34 Pu1 -76.5(6) . . . . ?
O41 W12 O36 Pu2 -2.2(13) . . . . ?
O41 W17 O9 W10 77.4(5) . . . . ?
O41 W17 O32 W19 -76.1(5) . . . . ?
O42 W11 O34 Pu1 76.7(6) . . . . ?
O42 W15 O50 Pu1 -75.5(6) . . . . ?
O43 W9 O13 Pu1 -79.4(6) . . . . ?
O43 W14 O29 Pu1 78.9(6) . . . . ?
O46 W15 O50 Pu1 1.1(15) . . . . ?
O46 W18 O22 W14 -77.5(5) . . . . ?
O47 W12 O36 Pu2 75.7(5) . . . . ?
O47 W19 O44 Pu2 -79.1(5) . . . . ?
O49 W10 O20 Pu2 -76.2(5) . . . . ?
O49 W16 O15 Pu2 77.8(6) . . . . ?
O51 W10 O20 Pu2 78.8(5) . . . . ?
O51 W12 O36 Pu2 -79.1(5) . . . . ?
O52 W1 O45 Pu1 77.5(5) . . . . ?
O52 W8 O25 Pu1 -78.8(5) . . . . ?
O53 W2 O11 Pu1 178.2(5) . . . . ?
O54 W8 O25 Pu1 -178.6(5) . . . . ?
O55 W14 O29 Pu1 -178.0(5) . . . . ?
O56 W13 O48 Pu2 -179.8(5) . . . . ?
O57 W11 O34 Pu1 -178.2(6) . . . . ?
O58 W7 O4 W2 178.8(5) . . . . ?
O59 W3 O39 Pu1 -179.2(6) . . . . ?
O60 W10 O20 Pu2 -179.6(5) . . . . ?
O61 W1 O45 Pu1 -179.7(5) . . . . ?
O62 W16 O15 Pu2 178.9(6) . . . . ?
O63 W9 O13 Pu1 180.0(5) . . . . ?
O64 W17 O9 W10 -179.8(5) . . . . ?
O64 W17 O32 W19 -179.5(5) . . . . ?
O64 W17 O41 W12 179.8(6) . . . . ?
O65 W18 O22 W14 179.9(5) . . . . ?
O66 W15 O50 Pu1 179.0(6) . . . . ?
O67 W5 O37 Pu2 178.7(6) . . . . ?
O68 W6 O16 Pu2 179.1(6) . . . . ?
O69 W19 O44 Pu2 -179.1(6) . . . . ?
O70 W12 O36 Pu2 178.2(6) . . . . ?
O71 W20 O12 W13 -178.3(5) . . . . ?
O72 W4 O28 Pu2 180.0(5) . . . . ?

loop_
_smtbx_masks_void_nr
_smtbx_masks_void_average_x
_smtbx_masks_void_average_y
_smtbx_masks_void_average_z
_smtbx_masks_void_volume
_smtbx_masks_void_count_electrons
_smtbx_masks_void_content
1 0.000 0.500 0.000 121.6 30.2 ?
2 0.159 0.439 0.497 21.3 5.0 ?
3 0.841 0.561 0.503 21.3 8.5 ?
